data_7236165
loop_
_publ_author_name
'Kitos, Alexandros A.'
'Moushi, Eleni E.'
'Manos, Manolis J.'
'Papatriantafyllopoulou, Constantina'
'Tasiopoulos, Anastasios J.'
'Perlepes, Spyros P.'
'Nastopoulos, Vassilios'

_publ_section_title
;
 Solvent-dependent access to mono- and dinuclear copper(ii) assemblies
 based on a flexible imidazole ligand
;
_journal_issue 25
_journal_name_full CrystEngComm
_journal_page_first 4733
_journal_paper_doi 10.1039/C6CE00445H
_journal_volume 18
_journal_year 2016
_chemical_formula_moiety 'C38 H38 Cu2 N8 O2 2+, F6 Si 2-'
_chemical_formula_sum 'C38 H38 Cu2 F6 N8 O2 Si'
_chemical_formula_weight 907.93
_space_group_crystal_system monoclinic
_space_group_IT_number 14
_space_group_name_Hall '-P 2yn'
_space_group_name_H-M_alt 'P 1 21/n 1'
_atom_sites_solution_hydrogens geom
_atom_sites_solution_primary direct
_atom_sites_solution_secondary difmap
_audit_creation_method SHELXL-2014/7
_audit_update_record
;
2016-04-21 deposited with the CCDC.
2016-05-04 downloaded from the CCDC.
;
_cell_angle_alpha 90
_cell_angle_beta 99.598(6)
_cell_angle_gamma 90
_cell_formula_units_Z 4
_cell_length_a 11.2175(6)
_cell_length_b 27.351(2)
_cell_length_c 12.9381(9)
_cell_measurement_reflns_used 3331
_cell_measurement_temperature 100(2)
_cell_measurement_theta_max 61.6022
_cell_measurement_theta_min 3.2290
_cell_volume 3914.0(5)
_computing_cell_refinement 'CrysAlisPro (Agilent Technologies, 2013)'
_computing_data_collection 'CrysAlisPro (Agilent Technologies, 2013)'
_computing_data_reduction 'CrysAlisPro (Agilent Technologies, 2013)'
_computing_molecular_graphics
; ORTEP-3 for Windows (Farrugia, 1997); PLATON (Spek, 1990);
MERCURY (Bruno et al. 2002); DIAMOND (Brandenburg, 2014); 
X-SEED (Barbour, 2001)
;
_computing_publication_material 'WINGX (Farrugia, 1999)'
_computing_structure_refinement 'SHELXL-2014/7 (Sheldrick, 2014)'
_computing_structure_solution 'SIR92 (Altomare et al., 1994)'
_diffrn_ambient_temperature 100(2)
_diffrn_detector_area_resol_mean 10.4223
_diffrn_measured_fraction_theta_full 0.981
_diffrn_measured_fraction_theta_max 0.981
_diffrn_measurement_device_type 'Oxford Diffraction SuperNova with Atlas detector'
_diffrn_measurement_method '\w scans'
_diffrn_radiation_monochromator mirror
_diffrn_radiation_type 'Cu K\a'
_diffrn_radiation_wavelength 1.5418
_diffrn_reflns_av_R_equivalents 0.0282
_diffrn_reflns_av_unetI/netI 0.0400
_diffrn_reflns_Laue_measured_fraction_full 0.981
_diffrn_reflns_Laue_measured_fraction_max 0.981
_diffrn_reflns_limit_h_max 6
_diffrn_reflns_limit_h_min -12
_diffrn_reflns_limit_k_max 26
_diffrn_reflns_limit_k_min -31
_diffrn_reflns_limit_l_max 14
_diffrn_reflns_limit_l_min -13
_diffrn_reflns_number 11985
_diffrn_reflns_point_group_measured_fraction_full 0.981
_diffrn_reflns_point_group_measured_fraction_max 0.981
_diffrn_reflns_theta_full 61.690
_diffrn_reflns_theta_max 61.690
_diffrn_reflns_theta_min 3.232
_diffrn_source 'SuperNova (Cu) X-ray Source'
_exptl_absorpt_coefficient_mu 2.282
_exptl_absorpt_correction_T_max 1.0000
_exptl_absorpt_correction_T_min 0.9413
_exptl_absorpt_correction_type multi-scan
_exptl_absorpt_process_details
;
CrysAlisPro, Agilent Technologies,
Version 1.171.36.28 (release 01-02-2013 CrysAlis171 .NET)
(compiled Feb 1 2013,16:14:44)
Empirical absorption correction using spherical harmonics, 
implemented in SCALE3 ABSPACK scaling algorithm.
;
_exptl_crystal_colour blue
_exptl_crystal_density_diffrn 1.541
_exptl_crystal_density_method 'not measured'
_exptl_crystal_description prism
_exptl_crystal_F_000 1856
_exptl_crystal_size_max 0.12
_exptl_crystal_size_mid 0.10
_exptl_crystal_size_min 0.08
_refine_diff_density_max 0.835
_refine_diff_density_min -0.334
_refine_diff_density_rms 0.056
_refine_ls_extinction_method none
_refine_ls_goodness_of_fit_ref 1.017
_refine_ls_hydrogen_treatment mixed
_refine_ls_matrix_type full
_refine_ls_number_parameters 565
_refine_ls_number_reflns 5982
_refine_ls_number_restraints 29
_refine_ls_restrained_S_all 1.019
_refine_ls_R_factor_all 0.0501
_refine_ls_R_factor_gt 0.0350
_refine_ls_shift/su_max 0.000
_refine_ls_shift/su_mean 0.000
_refine_ls_structure_factor_coef Fsqd
_refine_ls_weighting_details 'w=1/[\s^2^(Fo^2^)+(0.0414P)^2^+1.0304P] where P=(Fo^2^+2Fc^2^)/3'
_refine_ls_weighting_scheme calc
_refine_ls_wR_factor_gt 0.0805
_refine_ls_wR_factor_ref 0.0877
_reflns_Friedel_coverage 0.000
_reflns_number_gt 4786
_reflns_number_total 5982
_reflns_threshold_expression 'I > 2\s(I)'
_cod_data_source_file c6ce00445h2.cif
_cod_data_source_block 3
_cod_original_cell_volume 3913.9(5)
_cod_original_sg_symbol_H-M 'P 21/n'
_cod_database_code 7236165
_shelx_shelxl_version_number 2014/7
_shelx_space_group_comment
;
The symmetry employed for this shelxl refinement is uniquely defined
by the following loop, which should always be used as a source of
symmetry information in preference to the above space-group names.
They are only intended as comments.
;
_shelx_estimated_absorpt_t_min 0.771
_shelx_estimated_absorpt_t_max 0.838

loop_
_space_group_symop_operation_xyz
'x, y, z'
'-x+1/2, y+1/2, -z+1/2'
'-x, -y, -z'
'x-1/2, -y-1/2, z-1/2'

loop_
_atom_site_label
_atom_site_type_symbol
_atom_site_fract_x
_atom_site_fract_y
_atom_site_fract_z
_atom_site_U_iso_or_equiv
_atom_site_adp_type
_atom_site_occupancy
_atom_site_site_symmetry_order
_atom_site_calc_flag
_atom_site_refinement_flags_posn
_atom_site_refinement_flags_adp
_atom_site_refinement_flags_occupancy
_atom_site_disorder_assembly
_atom_site_disorder_group
C2A C 0.9278(2) -0.03684(10) 0.7134(2) 0.0235(6) Uani 1 1 d . . . . .
C2B C 0.5819(2) -0.03541(10) 0.7885(2) 0.0250(6) Uani 1 1 d . . . . .
C2C C 0.5741(2) 0.23937(11) 0.7006(2) 0.0281(7) Uani 1 1 d . . . . .
C2D C 0.9053(2) 0.23661(11) 0.7363(2) 0.0274(6) Uani 1 1 d . . . . .
C4A C 0.9271(3) -0.02032(11) 0.8775(2) 0.0278(6) Uani 1 1 d . . . . .
H4A H 0.9081 -0.0059 0.9378 0.033 Uiso 1 1 calc R U . . .
C4B C 0.5714(2) -0.03343(10) 0.6191(2) 0.0269(6) Uani 1 1 d . . . . .
H4B H 0.5845 -0.0245 0.5525 0.032 Uiso 1 1 calc R U . . .
C4C C 0.5467(3) 0.18463(12) 0.8161(2) 0.0341(7) Uani 1 1 d . . . . .
H4C H 0.5531 0.1558 0.8548 0.041 Uiso 1 1 calc R U . . .
C4D C 0.9192(3) 0.19236(12) 0.5983(2) 0.0336(7) Uani 1 1 d . . . . .
H4D H 0.9060 0.1679 0.5479 0.040 Uiso 1 1 calc R U . . .
C5A C 1.0078(3) -0.05660(11) 0.8752(2) 0.0306(7) Uani 1 1 d . . . . .
H5A H 1.0545 -0.0717 0.9326 0.037 Uiso 1 1 calc R U . . .
C5B C 0.4979(3) -0.07014(11) 0.6408(2) 0.0289(6) Uani 1 1 d . . . . .
H5B H 0.4513 -0.0907 0.5928 0.035 Uiso 1 1 calc R U . . .
C5C C 0.4759(3) 0.22329(13) 0.8307(3) 0.0390(8) Uani 1 1 d . . . . .
H5C H 0.4249 0.2260 0.8801 0.047 Uiso 1 1 calc R U . . .
C5D C 0.9982(3) 0.22991(13) 0.6002(3) 0.0404(8) Uani 1 1 d . . . . .
H5D H 1.0495 0.2358 0.5520 0.048 Uiso 1 1 calc R U . . .
C6A C 0.8957(2) -0.03924(11) 0.5990(2) 0.0266(6) Uani 1 1 d . . . . .
C6B C 0.6174(2) -0.02414(11) 0.9001(2) 0.0278(6) Uani 1 1 d . . . . .
C6C C 0.6135(2) 0.26642(11) 0.6151(2) 0.0284(6) Uani 1 1 d . . . . .
C6D C 0.8708(2) 0.25600(10) 0.8328(2) 0.0278(6) Uani 1 1 d . . . . .
C7A C 0.8547(2) 0.00219(11) 0.5410(2) 0.0283(6) Uani 1 1 d . . . . .
H7A H 0.8529 0.0322 0.5745 0.034 Uiso 1 1 calc R U . . .
C7B C 0.6404(3) 0.02419(11) 0.9326(2) 0.0292(6) Uani 1 1 d . . . . .
H7B H 0.6288 0.0493 0.8834 0.035 Uiso 1 1 calc R U . . .
C7C C 0.6415(2) 0.24219(11) 0.5276(2) 0.0290(7) Uani 1 1 d . . . . .
H7C H 0.6350 0.2083 0.5233 0.035 Uiso 1 1 calc R U . . .
C7D C 0.8419(3) 0.22462(11) 0.9094(2) 0.0312(7) Uani 1 1 d . . . . .
H7D H 0.8446 0.1910 0.8996 0.037 Uiso 1 1 calc R U . . .
C8A C 0.8167(3) -0.00111(12) 0.4340(2) 0.0349(7) Uani 1 1 d . . . . .
H8A H 0.7880 0.0264 0.3955 0.042 Uiso 1 1 calc R U . . .
C8B C 0.6804(3) 0.03522(12) 1.0375(2) 0.0329(7) Uani 1 1 d . . . . .
H8B H 0.6962 0.0674 1.0582 0.039 Uiso 1 1 calc R U . . .
C8C C 0.6790(3) 0.26802(12) 0.4472(3) 0.0345(7) Uani 1 1 d . . . . .
H8C H 0.6979 0.2516 0.3891 0.041 Uiso 1 1 calc R U . . .
C8D C 0.8091(3) 0.24295(13) 0.9997(2) 0.0371(8) Uani 1 1 d . . . . .
H8D H 0.7890 0.2217 1.0502 0.045 Uiso 1 1 calc R U . . .
C9A C 0.8218(3) -0.04591(14) 0.3846(3) 0.0448(8) Uani 1 1 d . . . . .
H9A H 0.7953 -0.0484 0.3128 0.054 Uiso 1 1 calc R U . . .
C9B C 0.6964(3) -0.00187(12) 1.1105(3) 0.0393(8) Uani 1 1 d . . . . .
H9B H 0.7246 0.0053 1.1806 0.047 Uiso 1 1 calc R U . . .
C9C C 0.6883(3) 0.31853(12) 0.4534(3) 0.0404(8) Uani 1 1 d . . . . .
H9C H 0.7150 0.3359 0.3999 0.048 Uiso 1 1 calc R U . . .
C9D C 0.8061(3) 0.29287(13) 1.0152(3) 0.0418(8) Uani 1 1 d . . . . .
H9D H 0.7844 0.3052 1.0764 0.050 Uiso 1 1 calc R U . . .
C10A C 0.8656(3) -0.08676(13) 0.4404(3) 0.0479(9) Uani 1 1 d . . . . .
H10A H 0.8703 -0.1164 0.4062 0.057 Uiso 1 1 calc R U . . .
C10B C 0.6706(3) -0.04984(13) 1.0798(2) 0.0412(8) Uani 1 1 d . . . . .
H10B H 0.6800 -0.0746 1.1298 0.049 Uiso 1 1 calc R U . . .
C10C C 0.6583(3) 0.34306(12) 0.5387(3) 0.0428(8) Uani 1 1 d . . . . .
H10C H 0.6630 0.3770 0.5418 0.051 Uiso 1 1 calc R U . . .
C10D C 0.8355(3) 0.32464(13) 0.9396(3) 0.0438(8) Uani 1 1 d . . . . .
H10D H 0.8336 0.3582 0.9502 0.053 Uiso 1 1 calc R U . . .
C11A C 0.9024(3) -0.08351(12) 0.5477(2) 0.0378(8) Uani 1 1 d . . . . .
H11A H 0.9318 -0.1111 0.5856 0.045 Uiso 1 1 calc R U . . .
C11B C 0.6311(3) -0.06126(12) 0.9757(2) 0.0350(7) Uani 1 1 d . . . . .
H11B H 0.6137 -0.0935 0.9558 0.042 Uiso 1 1 calc R U . . .
C11C C 0.6213(3) 0.31733(11) 0.6192(3) 0.0362(7) Uani 1 1 d . . . . .
H11C H 0.6014 0.3340 0.6767 0.043 Uiso 1 1 calc R U . . .
C11D C 0.8675(3) 0.30635(12) 0.8489(3) 0.0351(7) Uani 1 1 d . . . . .
H11D H 0.8869 0.3277 0.7983 0.042 Uiso 1 1 calc R U . . .
C12 C 0.9712(2) 0.09953(11) 0.7928(2) 0.0322(7) Uani 1 1 d . . . . .
H12A H 0.9730 0.1007 0.8672 0.048 Uiso 1 1 calc R U . . .
H12B H 1.0075 0.1286 0.7706 0.048 Uiso 1 1 calc R U . . .
H12C H 1.0155 0.0714 0.7757 0.048 Uiso 1 1 calc R U . . .
C13 C 0.5098(2) 0.08992(11) 0.6601(2) 0.0283(6) Uani 1 1 d . . . . .
H13A H 0.4774 0.1221 0.6455 0.042 Uiso 1 1 calc R U . . .
H13B H 0.4695 0.0745 0.7113 0.042 Uiso 1 1 calc R U . . .
H13C H 0.4975 0.0709 0.5968 0.042 Uiso 1 1 calc R U . . .
Cu1 Cu 0.74669(3) 0.03969(2) 0.73221(3) 0.02089(11) Uani 1 1 d . . . . .
Cu2 Cu 0.73734(3) 0.15014(2) 0.71049(3) 0.02295(12) Uani 1 1 d . . . . .
N1A N 1.0072(2) -0.06681(9) 0.7718(2) 0.0310(6) Uani 1 1 d D . . . .
H1A H 1.056(3) -0.0866(11) 0.749(3) 0.047 Uiso 1 1 d D U . . .
N1B N 0.5063(2) -0.07085(9) 0.74719(19) 0.0287(5) Uani 1 1 d D . . . .
H1B H 0.463(3) -0.0894(11) 0.779(2) 0.043 Uiso 1 1 d D U . . .
N1C N 0.4943(2) 0.25726(10) 0.7590(2) 0.0358(6) Uani 1 1 d D . . . .
H1C H 0.459(3) 0.2847(8) 0.744(3) 0.054 Uiso 1 1 d D U . . .
N1D N 0.9882(2) 0.25736(10) 0.6859(2) 0.0372(6) Uani 1 1 d D . . . .
H1D H 1.032(3) 0.2808(10) 0.714(3) 0.056 Uiso 1 1 d D U . . .
N3A N 0.87684(19) -0.00781(8) 0.77560(17) 0.0230(5) Uani 1 1 d . . . . .
N3B N 0.62330(19) -0.01154(8) 0.71149(17) 0.0228(5) Uani 1 1 d . . . . .
N3C N 0.60780(19) 0.19480(9) 0.73463(19) 0.0265(5) Uani 1 1 d . . . . .
N3D N 0.8614(2) 0.19674(8) 0.68461(18) 0.0255(5) Uani 1 1 d . . . . .
O1 O 0.84950(16) 0.09623(7) 0.74099(15) 0.0245(4) Uani 1 1 d . . . . .
O2 O 0.63459(16) 0.09320(7) 0.69918(15) 0.0246(4) Uani 1 1 d . . . . .
F1A F 0.1035(10) 0.3512(4) 0.6799(10) 0.0275(18) Uani 0.54(3) 1 d . . P A 1
F2A F 0.3033(11) 0.3570(3) 0.6360(8) 0.0309(16) Uani 0.54(3) 1 d . . P A 1
F3A F 0.3928(5) 0.3462(3) 0.8139(9) 0.0306(18) Uani 0.54(3) 1 d . . P A 1
F4A F 0.1915(13) 0.3438(5) 0.8595(11) 0.037(2) Uani 0.54(3) 1 d . . P A 1
F1B F 0.1278(17) 0.3603(6) 0.6594(13) 0.038(3) Uani 0.46(3) 1 d . U P A 2
F2B F 0.3441(16) 0.3504(4) 0.6697(15) 0.041(3) Uani 0.46(3) 1 d . U P A 2
F3B F 0.3663(13) 0.3331(6) 0.8481(12) 0.047(3) Uani 0.46(3) 1 d D U P A 2
F4B F 0.1533(17) 0.3388(6) 0.8392(16) 0.042(3) Uani 0.46(3) 1 d . U P A 2
F5 F 0.25553(15) 0.40824(6) 0.77127(15) 0.0386(4) Uani 1 1 d . . . . .
F6 F 0.23942(14) 0.28730(6) 0.72862(14) 0.0342(4) Uani 1 1 d . . . . .
Si Si 0.24791(7) 0.34756(3) 0.75130(6) 0.02669(19) Uani 1 1 d D . . . .

loop_
_atom_site_aniso_label
_atom_site_aniso_U_11
_atom_site_aniso_U_22
_atom_site_aniso_U_33
_atom_site_aniso_U_23
_atom_site_aniso_U_13
_atom_site_aniso_U_12
C2A 0.0202(14) 0.0210(14) 0.0300(15) 0.0018(12) 0.0061(12) 0.0031(11)
C2B 0.0216(14) 0.0193(14) 0.0346(16) -0.0026(12) 0.0058(12) 0.0001(11)
C2C 0.0179(14) 0.0264(16) 0.0384(17) -0.0125(13) -0.0002(12) 0.0018(12)
C2D 0.0199(14) 0.0264(16) 0.0336(16) 0.0089(13) -0.0023(12) -0.0018(12)
C4A 0.0288(15) 0.0300(16) 0.0234(15) 0.0001(12) 0.0005(12) -0.0014(13)
C4B 0.0262(15) 0.0287(16) 0.0253(14) -0.0030(12) 0.0029(12) 0.0006(13)
C4C 0.0288(16) 0.0386(18) 0.0359(17) -0.0071(14) 0.0086(14) -0.0054(14)
C4D 0.0284(16) 0.0411(18) 0.0320(17) 0.0047(14) 0.0076(13) 0.0035(14)
C5A 0.0266(15) 0.0333(17) 0.0308(16) 0.0066(13) 0.0017(13) 0.0027(13)
C5B 0.0264(15) 0.0263(15) 0.0329(17) -0.0057(13) 0.0024(12) -0.0046(13)
C5C 0.0280(17) 0.048(2) 0.0429(19) -0.0167(16) 0.0103(14) -0.0017(15)
C5D 0.0307(17) 0.050(2) 0.0424(19) 0.0137(16) 0.0121(14) 0.0026(16)
C6A 0.0214(14) 0.0296(16) 0.0302(15) 0.0033(13) 0.0083(12) 0.0043(12)
C6B 0.0231(15) 0.0310(16) 0.0297(15) 0.0008(12) 0.0056(12) 0.0014(12)
C6C 0.0181(14) 0.0255(15) 0.0394(17) -0.0047(13) -0.0014(12) 0.0038(12)
C6D 0.0226(15) 0.0237(15) 0.0338(16) 0.0015(12) -0.0051(12) -0.0046(12)
C7A 0.0226(14) 0.0315(16) 0.0322(16) 0.0054(13) 0.0086(12) 0.0042(12)
C7B 0.0281(15) 0.0281(16) 0.0318(16) -0.0019(13) 0.0060(12) 0.0006(12)
C7C 0.0244(15) 0.0230(15) 0.0361(17) -0.0054(13) -0.0050(13) 0.0045(12)
C7D 0.0259(15) 0.0299(16) 0.0349(17) 0.0023(13) -0.0033(13) -0.0028(13)
C8A 0.0314(17) 0.0415(19) 0.0333(17) 0.0094(14) 0.0100(13) 0.0061(14)
C8B 0.0297(16) 0.0337(17) 0.0356(17) -0.0070(14) 0.0065(13) 0.0008(13)
C8C 0.0275(16) 0.0357(18) 0.0386(18) -0.0018(14) 0.0008(13) 0.0046(14)
C8D 0.0321(17) 0.044(2) 0.0327(17) 0.0040(14) -0.0018(13) -0.0048(14)
C9A 0.054(2) 0.051(2) 0.0301(17) -0.0025(16) 0.0079(15) 0.0044(18)
C9B 0.0442(19) 0.0416(19) 0.0310(17) -0.0046(14) 0.0032(14) 0.0066(15)
C9C 0.0331(17) 0.0362(19) 0.051(2) 0.0101(16) 0.0031(15) 0.0040(14)
C9D 0.0369(18) 0.048(2) 0.0384(18) -0.0092(16) 0.0011(14) -0.0021(16)
C10A 0.069(2) 0.0371(19) 0.0380(19) -0.0070(15) 0.0091(17) 0.0073(18)
C10B 0.053(2) 0.0387(19) 0.0309(17) 0.0050(14) 0.0043(15) 0.0086(16)
C10C 0.0353(18) 0.0231(17) 0.068(2) 0.0008(16) 0.0040(17) 0.0062(14)
C10D 0.043(2) 0.0316(18) 0.053(2) -0.0095(16) -0.0022(16) -0.0069(15)
C11A 0.050(2) 0.0297(17) 0.0342(18) 0.0020(13) 0.0096(15) 0.0072(15)
C11B 0.0356(17) 0.0333(17) 0.0366(18) -0.0004(14) 0.0073(14) 0.0027(14)
C11C 0.0312(17) 0.0261(16) 0.050(2) -0.0067(14) 0.0041(15) 0.0064(13)
C11D 0.0339(17) 0.0304(17) 0.0390(18) 0.0023(14) 0.0005(14) -0.0079(14)
C12 0.0211(15) 0.0301(17) 0.0436(18) 0.0042(14) 0.0003(13) -0.0042(12)
C13 0.0215(14) 0.0274(15) 0.0344(16) -0.0037(12) -0.0003(12) 0.0023(12)
Cu1 0.0179(2) 0.0179(2) 0.0263(2) -0.00074(16) 0.00183(15) 0.00031(16)
Cu2 0.0191(2) 0.0178(2) 0.0319(2) -0.00131(16) 0.00421(16) 0.00004(16)
N1A 0.0278(13) 0.0291(14) 0.0371(15) 0.0063(11) 0.0078(11) 0.0128(11)
N1B 0.0277(13) 0.0245(13) 0.0348(14) -0.0009(11) 0.0081(11) -0.0056(11)
N1C 0.0267(14) 0.0319(15) 0.0488(16) -0.0149(13) 0.0059(12) 0.0065(11)
N1D 0.0246(14) 0.0383(16) 0.0472(17) 0.0093(13) 0.0014(12) -0.0111(12)
N3A 0.0192(12) 0.0203(12) 0.0283(12) 0.0012(10) 0.0006(10) -0.0003(9)
N3B 0.0195(12) 0.0201(12) 0.0285(12) -0.0006(10) 0.0027(9) 0.0000(9)
N3C 0.0193(12) 0.0233(13) 0.0368(14) -0.0065(10) 0.0047(10) -0.0006(10)
N3D 0.0204(12) 0.0225(12) 0.0334(13) 0.0053(10) 0.0036(10) 0.0015(10)
O1 0.0149(9) 0.0210(10) 0.0358(11) -0.0002(8) -0.0013(8) 0.0005(7)
O2 0.0147(9) 0.0195(10) 0.0382(11) -0.0005(8) 0.0006(8) 0.0002(7)
F1A 0.024(3) 0.017(4) 0.040(4) -0.002(3) 0.001(2) -0.001(2)
F2A 0.039(4) 0.023(2) 0.033(3) 0.000(2) 0.011(3) 0.005(2)
F3A 0.017(2) 0.026(3) 0.048(4) 0.001(2) 0.0036(18) -0.0003(16)
F4A 0.041(5) 0.031(3) 0.041(4) 0.001(2) 0.015(4) 0.002(4)
F1B 0.045(7) 0.022(5) 0.044(5) 0.005(3) -0.002(4) 0.004(4)
F2B 0.050(6) 0.024(3) 0.057(6) -0.005(4) 0.031(5) -0.002(3)
F3B 0.038(4) 0.039(5) 0.058(5) -0.014(4) -0.006(4) 0.011(4)
F4B 0.052(8) 0.023(4) 0.060(7) 0.009(4) 0.030(6) 0.006(5)
F5 0.0386(10) 0.0232(9) 0.0590(12) -0.0126(8) 0.0224(9) -0.0069(8)
F6 0.0295(9) 0.0199(8) 0.0543(11) 0.0004(8) 0.0101(8) 0.0023(7)
Si 0.0188(4) 0.0209(4) 0.0411(5) -0.0044(3) 0.0071(3) -0.0008(3)

loop_
_atom_type_symbol
_atom_type_description
_atom_type_scat_dispersion_real
_atom_type_scat_dispersion_imag
_atom_type_scat_source
C C 0.0181 0.0091 'International Tables Vol C Tables 4.2.6.8 and 6.1.1.4'
H H 0.0000 0.0000 'International Tables Vol C Tables 4.2.6.8 and 6.1.1.4'
Cu Cu -1.9646 0.5888 'International Tables Vol C Tables 4.2.6.8 and 6.1.1.4'
F F 0.0727 0.0534 'International Tables Vol C Tables 4.2.6.8 and 6.1.1.4'
N N 0.0311 0.0180 'International Tables Vol C Tables 4.2.6.8 and 6.1.1.4'
O O 0.0492 0.0322 'International Tables Vol C Tables 4.2.6.8 and 6.1.1.4'
Si Si 0.2541 0.3302 'International Tables Vol C Tables 4.2.6.8 and 6.1.1.4'

loop_
_geom_angle_atom_site_label_1
_geom_angle_atom_site_label_2
_geom_angle_atom_site_label_3
_geom_angle
N3A C2A N1A 109.6(2)
N3A C2A C6A 125.6(2)
N1A C2A C6A 124.6(3)
N3B C2B N1B 109.4(2)
N3B C2B C6B 124.1(2)
N1B C2B C6B 126.5(3)
N3C C2C N1C 108.9(3)
N3C C2C C6C 127.6(3)
N1C C2C C6C 123.4(3)
N3D C2D N1D 109.3(3)
N3D C2D C6D 126.6(3)
N1D C2D C6D 124.1(3)
C5A C4A N3A 109.2(3)
C5A C4A H4A 125.4
N3A C4A H4A 125.4
C5B C4B N3B 109.0(2)
C5B C4B H4B 125.5
N3B C4B H4B 125.5
C5C C4C N3C 109.1(3)
C5C C4C H4C 125.5
N3C C4C H4C 125.5
C5D C4D N3D 108.2(3)
C5D C4D H4D 125.9
N3D C4D H4D 125.9
C4A C5A N1A 106.1(3)
C4A C5A H5A 126.9
N1A C5A H5A 126.9
C4B C5B N1B 106.1(3)
C4B C5B H5B 127.0
N1B C5B H5B 127.0
N1C C5C C4C 106.3(3)
N1C C5C H5C 126.8
C4C C5C H5C 126.8
C4D C5D N1D 106.9(3)
C4D C5D H5D 126.6
N1D C5D H5D 126.6
C11A C6A C7A 119.3(3)
C11A C6A C2A 119.9(3)
C7A C6A C2A 120.7(3)
C7B C6B C11B 118.9(3)
C7B C6B C2B 120.1(3)
C11B C6B C2B 121.0(3)
C7C C6C C11C 119.0(3)
C7C C6C C2C 120.9(3)
C11C C6C C2C 120.2(3)
C7D C6D C11D 119.2(3)
C7D C6D C2D 120.7(3)
C11D C6D C2D 120.1(3)
C8A C7A C6A 120.4(3)
C8A C7A H7A 119.8
C6A C7A H7A 119.8
C8B C7B C6B 120.8(3)
C8B C7B H7B 119.6
C6B C7B H7B 119.6
C8C C7C C6C 120.5(3)
C8C C7C H7C 119.7
C6C C7C H7C 119.7
C8D C7D C6D 120.5(3)
C8D C7D H7D 119.8
C6D C7D H7D 119.8
C7A C8A C9A 119.3(3)
C7A C8A H8A 120.3
C9A C8A H8A 120.3
C9B C8B C7B 119.6(3)
C9B C8B H8B 120.2
C7B C8B H8B 120.2
C7C C8C C9C 119.8(3)
C7C C8C H8C 120.1
C9C C8C H8C 120.1
C7D C8D C9D 120.0(3)
C7D C8D H8D 120.0
C9D C8D H8D 120.0
C10A C9A C8A 120.9(3)
C10A C9A H9A 119.5
C8A C9A H9A 119.5
C8B C9B C10B 120.2(3)
C8B C9B H9B 119.9
C10B C9B H9B 119.9
C10C C9C C8C 120.2(3)
C10C C9C H9C 119.9
C8C C9C H9C 119.9
C8D C9D C10D 120.1(3)
C8D C9D H9D 119.9
C10D C9D H9D 119.9
C9A C10A C11A 119.7(3)
C9A C10A H10A 120.2
C11A C10A H10A 120.2
C11B C10B C9B 120.7(3)
C11B C10B H10B 119.6
C9B C10B H10B 119.6
C11C C10C C9C 120.1(3)
C11C C10C H10C 120.0
C9C C10C H10C 120.0
C11D C10D C9D 119.9(3)
C11D C10D H10D 120.0
C9D C10D H10D 120.0
C10A C11A C6A 120.3(3)
C10A C11A H11A 119.8
C6A C11A H11A 119.8
C10B C11B C6B 119.8(3)
C10B C11B H11B 120.1
C6B C11B H11B 120.1
C10C C11C C6C 120.4(3)
C10C C11C H11C 119.8
C6C C11C H11C 119.8
C10D C11D C6D 120.2(3)
C10D C11D H11D 119.9
C6D C11D H11D 119.9
O1 C12 H12A 109.5
O1 C12 H12B 109.5
H12A C12 H12B 109.5
O1 C12 H12C 109.5
H12A C12 H12C 109.5
H12B C12 H12C 109.5
O2 C13 H13A 109.5
O2 C13 H13B 109.5
H13A C13 H13B 109.5
O2 C13 H13C 109.5
H13A C13 H13C 109.5
H13B C13 H13C 109.5
O1 Cu1 O2 76.43(8)
O1 Cu1 N3B 171.37(9)
O2 Cu1 N3B 95.32(8)
O1 Cu1 N3A 96.04(8)
O2 Cu1 N3A 171.90(9)
N3B Cu1 N3A 92.33(9)
O1 Cu1 Cu2 38.30(5)
O2 Cu1 Cu2 38.14(5)
N3B Cu1 Cu2 133.45(7)
N3A Cu1 Cu2 134.21(7)
O2 Cu2 O1 76.13(8)
O2 Cu2 N3D 161.12(9)
O1 Cu2 N3D 94.27(9)
O2 Cu2 N3C 93.76(9)
O1 Cu2 N3C 156.19(9)
N3D Cu2 N3C 100.86(10)
O2 Cu2 Cu1 38.19(5)
O1 Cu2 Cu1 37.95(5)
N3D Cu2 Cu1 130.53(7)
N3C Cu2 Cu1 128.31(7)
C2A N1A C5A 108.7(2)
C2A N1A H1A 126(2)
C5A N1A H1A 125(2)
C2B N1B C5B 108.9(2)
C2B N1B H1B 127(2)
C5B N1B H1B 123(2)
C5C N1C C2C 108.9(3)
C5C N1C H1C 130(3)
C2C N1C H1C 121(3)
C2D N1D C5D 108.6(3)
C2D N1D H1D 121(3)
C5D N1D H1D 130(3)
C2A N3A C4A 106.3(2)
C2A N3A Cu1 126.71(18)
C4A N3A Cu1 126.83(18)
C2B N3B C4B 106.6(2)
C2B N3B Cu1 124.96(18)
C4B N3B Cu1 128.15(18)
C2C N3C C4C 106.8(2)
C2C N3C Cu2 134.0(2)
C4C N3C Cu2 118.2(2)
C2D N3D C4D 107.0(2)
C2D N3D Cu2 131.5(2)
C4D N3D Cu2 121.5(2)
C12 O1 Cu1 126.83(17)
C12 O1 Cu2 126.08(17)
Cu1 O1 Cu2 103.75(8)
C13 O2 Cu2 128.59(17)
C13 O2 Cu1 127.05(17)
Cu2 O2 Cu1 103.67(8)
F2B Si F6 87.6(3)
F4A Si F6 94.0(5)
F2B Si F1B 94.1(5)
F6 Si F1B 93.7(5)
F2B Si F5 91.7(3)
F4A Si F5 87.0(5)
F6 Si F5 178.76(11)
F1B Si F5 85.3(5)
F2B Si F4B 174.2(7)
F6 Si F4B 87.4(6)
F1B Si F4B 89.2(5)
F5 Si F4B 93.4(6)
F4A Si F3A 93.8(4)
F6 Si F3A 94.8(3)
F5 Si F3A 85.9(3)
F2B Si F3B 88.2(3)
F6 Si F3B 85.1(4)
F1B Si F3B 177.4(4)
F5 Si F3B 95.9(5)
F4B Si F3B 88.4(5)
F4A Si F2A 174.8(6)
F6 Si F2A 90.8(3)
F5 Si F2A 88.2(3)
F3A Si F2A 87.8(2)
F4A Si F1A 90.0(4)
F6 Si F1A 86.7(4)
F5 Si F1A 92.6(4)
F3A Si F1A 175.8(3)
F2A Si F1A 88.3(3)

loop_
_geom_bond_atom_site_label_1
_geom_bond_atom_site_label_2
_geom_bond_distance
C2A N3A 1.326(3)
C2A N1A 1.346(4)
C2A C6A 1.465(4)
C2B N3B 1.337(4)
C2B N1B 1.340(4)
C2B C6B 1.466(4)
C2C N3C 1.329(4)
C2C N1C 1.355(4)
C2C C6C 1.459(4)
C2D N3D 1.330(4)
C2D N1D 1.347(4)
C2D C6D 1.467(4)
C4A C5A 1.347(4)
C4A N3A 1.387(4)
C4A H4A 0.9300
C4B C5B 1.358(4)
C4B N3B 1.377(4)
C4B H4B 0.9300
C4C C5C 1.354(5)
C4C N3C 1.378(4)
C4C H4C 0.9300
C4D C5D 1.354(5)
C4D N3D 1.386(4)
C4D H4D 0.9300
C5A N1A 1.365(4)
C5A H5A 0.9300
C5B N1B 1.364(4)
C5B H5B 0.9300
C5C N1C 1.353(5)
C5C H5C 0.9300
C5D N1D 1.360(5)
C5D H5D 0.9300
C6A C11A 1.389(4)
C6A C7A 1.394(4)
C6B C7B 1.398(4)
C6B C11B 1.400(4)
C6C C7C 1.393(4)
C6C C11C 1.396(4)
C6D C7D 1.390(4)
C6D C11D 1.394(4)
C7A C8A 1.381(4)
C7A H7A 0.9300
C7B C8B 1.389(4)
C7B H7B 0.9300
C7C C8C 1.380(4)
C7C H7C 0.9300
C7D C8D 1.376(5)
C7D H7D 0.9300
C8A C9A 1.388(5)
C8A H8A 0.9300
C8B C9B 1.377(5)
C8B H8B 0.9300
C8C C9C 1.387(5)
C8C H8C 0.9300
C8D C9D 1.381(5)
C8D H8D 0.9300
C9A C10A 1.376(5)
C9A H9A 0.9300
C9B C10B 1.387(5)
C9B H9B 0.9300
C9C C10C 1.381(5)
C9C H9C 0.9300
C9D C10D 1.389(5)
C9D H9D 0.9300
C10A C11A 1.383(5)
C10A H10A 0.9300
C10B C11B 1.382(5)
C10B H10B 0.9300
C10C C11C 1.377(5)
C10C H10C 0.9300
C10D C11D 1.376(5)
C10D H10D 0.9300
C11A H11A 0.9300
C11B H11B 0.9300
C11C H11C 0.9300
C11D H11D 0.9300
C12 O1 1.420(3)
C12 H12A 0.9600
C12 H12B 0.9600
C12 H12C 0.9600
C13 O2 1.410(3)
C13 H13A 0.9600
C13 H13B 0.9600
C13 H13C 0.9600
Cu1 O1 1.9210(18)
Cu1 O2 1.9304(18)
Cu1 N3B 1.956(2)
Cu1 N3A 1.965(2)
Cu1 Cu2 3.0340(6)
Cu2 O2 1.9285(18)
Cu2 O1 1.9357(18)
Cu2 N3D 1.957(2)
Cu2 N3C 1.963(2)
N1A H1A 0.854(10)
N1B H1B 0.858(10)
N1C H1C 0.855(10)
N1D H1D 0.854(10)
F1A Si 1.729(12)
F2A Si 1.728(8)
F3A Si 1.691(5)
F4A Si 1.632(15)
F1B Si 1.678(16)
F2B Si 1.632(9)
F3B Si 1.713(6)
F4B Si 1.697(17)
F5 Si 1.6797(18)
F6 Si 1.6739(17)
